data_4106852
loop_
_publ_author_name
'Taichiro Touge'
'Tomohiko Hakamata'
'Hideki Nara'
'Tohru Kobayashi'
'Noboru Sayo'
'Takao Saito'
'Yoshihito Kayaki'
'Takao Ikariya'

_publ_section_title
;
 Oxo-Tethered Ruthenium(II) Complex as a Bifunctional Catalyst for
 Asymmetric Transfer Hydrogenation and H2 Hydrogenation
;
_journal_name_full 'Journal of the American Chemical Society'
_journal_page_first 14960
_journal_page_last 14963
_journal_paper_doi 10.1021/ja207283t
_journal_volume 133
_journal_year 2011
_chemical_formula_moiety 'C31.50 H34 Cl2 N2 O3 Ru S'
_chemical_formula_sum 'C31.5 H34 Cl2 N2 O3 Ru S'
_chemical_formula_weight 692.66
_space_group_IT_number 18
_symmetry_cell_setting orthorhombic
_symmetry_Int_Tables_number 18
_symmetry_space_group_name_Hall 'P 2 2ab'
_symmetry_space_group_name_H-M 'P 21 21 2'
_atom_sites_solution_hydrogens geom
_atom_sites_solution_primary direct
_atom_sites_solution_secondary difmap
_cell_angle_alpha 90.0000
_cell_angle_beta 90.0000
_cell_angle_gamma 90.0000
_cell_formula_units_Z 4
_cell_length_a 13.0299(13)
_cell_length_b 18.2188(18)
_cell_length_c 12.7153(11)
_cell_measurement_temperature 123
_cell_measurement_theta_max 27.49
_cell_measurement_theta_min 3.16
_cell_volume 3018.5(5)
_computing_cell_refinement CrystalClear
_computing_data_collection 'CrystalClear (Rigaku Inc., 2008)'
_computing_data_reduction CrystalClear
_computing_molecular_graphics 'CrystalStructure 4.0'
_computing_publication_material 'CrystalStructure 4.0 (Rigaku, 2010)'
_computing_structure_refinement 'CRYSTALS (Carruthers, et al., 1999)'
_computing_structure_solution 'SIR92 (Altomare, et al., 1994)'
_diffrn_ambient_temperature 123
_diffrn_detector_area_resol_mean 7.111
_diffrn_measured_fraction_theta_full 0.997
_diffrn_measured_fraction_theta_max 0.997
_diffrn_measurement_device_type 'Rigaku Saturn724'
_diffrn_measurement_method \w
_diffrn_radiation_type 'Mo K\a'
_diffrn_radiation_wavelength 0.71075
_diffrn_reflns_av_R_equivalents 0.0345
_diffrn_reflns_limit_h_max 16
_diffrn_reflns_limit_h_min -14
_diffrn_reflns_limit_k_max 23
_diffrn_reflns_limit_k_min -23
_diffrn_reflns_limit_l_max 16
_diffrn_reflns_limit_l_min -16
_diffrn_reflns_number 25108
_diffrn_reflns_theta_full 27.49
_diffrn_reflns_theta_max 27.49
_diffrn_standards_number 0
_exptl_absorpt_coefficient_mu 0.801
_exptl_absorpt_correction_T_max 0.938
_exptl_absorpt_correction_T_min 0.803
_exptl_absorpt_correction_type multi-scan
_exptl_absorpt_process_details 'REQAB (Rigaku, 1998)'
_exptl_crystal_colour orange
_exptl_crystal_density_diffrn 1.524
_exptl_crystal_description prism
_exptl_crystal_F_000 1420.00
_exptl_crystal_size_max 0.090
_exptl_crystal_size_mid 0.090
_exptl_crystal_size_min 0.080
_refine_diff_density_max 2.310
_refine_diff_density_min -0.735
_refine_ls_extinction_method none
_refine_ls_goodness_of_fit_ref 1.000
_refine_ls_hydrogen_treatment constr
_refine_ls_number_parameters 402
_refine_ls_number_reflns 6922
_refine_ls_R_factor_gt 0.0274
_refine_ls_shift/su_max 0.000
_refine_ls_structure_factor_coef Fsqd
_refine_ls_weighting_details 'w = 1/[0.0007Fo^2^ + 0.7930\s(Fo^2^)]/(4Fo^2^)'
_refine_ls_weighting_scheme calc
_refine_ls_wR_factor_ref 0.0738
_reflns_number_gt 6381
_reflns_number_total 6922
_reflns_threshold_expression F^2^>2.0\s(F^2^)
_cod_data_source_file ja207283t_si_002.cif
_cod_data_source_block Takasagov3
_cod_original_formula_sum 'C31.50 H34 Cl2 N2 O3 Ru S'
_cod_database_code 4106852

loop_
_symmetry_equiv_pos_site_id
_symmetry_equiv_pos_as_xyz
1 +X,+Y,+Z
2 1/2+X,1/2-Y,-Z
3 1/2-X,1/2+Y,-Z
4 -X,-Y,+Z

loop_
_atom_site_label
_atom_site_type_symbol
_atom_site_fract_x
_atom_site_fract_y
_atom_site_fract_z
_atom_site_U_iso_or_equiv
_atom_site_adp_type
_atom_site_occupancy
_atom_site_symmetry_multiplicity
_atom_site_calc_flag
_atom_site_refinement_flags
Ru1 Ru 0.668270(10) 0.853990(10) 0.546310(10) 0.01674(5) Uani 1.0 4 d .
Cl1 Cl 0.48946(5) 0.88652(4) 0.51968(5) 0.02382(15) Uani 1.0 4 d .
Cl3 Cl 0.92348(6) 0.94168(5) -0.07583(7) 0.0434(3) Uani 1.0 4 d .
S1 S 0.59386(5) 0.74966(3) 0.35343(5) 0.01921(15) Uani 1.0 4 d .
O1 O 0.88458(15) 0.98475(11) 0.62853(17) 0.0324(6) Uani 1.0 4 d .
O2 O 0.57275(13) 0.70615(9) 0.44616(16) 0.0245(5) Uani 1.0 4 d .
O3 O 0.50749(15) 0.77045(10) 0.28937(15) 0.0259(5) Uani 1.0 4 d .
N1 N 0.69139(15) 0.95521(11) 0.46299(17) 0.0179(5) Uani 1.0 4 d .
N2 N 0.66477(17) 0.81788(10) 0.38664(15) 0.0168(5) Uani 1.0 4 d .
C1 C 0.81002(19) 0.86226(15) 0.6365(2) 0.0226(7) Uani 1.0 4 d .
C2 C 0.7280(2) 0.88859(17) 0.6998(2) 0.0276(7) Uani 1.0 4 d .
C3 C 0.6394(3) 0.84568(18) 0.7146(2) 0.0297(8) Uani 1.0 4 d .
C4 C 0.6328(3) 0.77361(17) 0.6714(3) 0.0274(7) Uani 1.0 4 d .
C5 C 0.7161(2) 0.74780(15) 0.6120(3) 0.0258(7) Uani 1.0 4 d .
C6 C 0.8037(2) 0.79107(15) 0.5927(2) 0.0235(7) Uani 1.0 4 d .
C7 C 0.5352(3) 0.72957(19) 0.6857(3) 0.0383(9) Uani 1.0 4 d .
C8 C 0.9036(2) 0.90885(15) 0.6184(3) 0.0281(7) Uani 1.0 4 d .
C9 C 0.8523(2) 1.02037(14) 0.5341(3) 0.0280(7) Uani 1.0 4 d .
C10 C 0.7377(2) 1.02072(14) 0.5153(3) 0.0228(7) Uani 1.0 4 d .
C11 C 0.73420(19) 0.93862(13) 0.35615(19) 0.0165(6) Uani 1.0 4 d .
C12 C 0.6643(2) 0.87912(13) 0.30966(18) 0.0183(6) Uani 1.0 4 d .
C13 C 0.74479(19) 1.00569(13) 0.28661(19) 0.0186(6) Uani 1.0 4 d .
C14 C 0.6660(3) 1.05643(14) 0.2748(2) 0.0258(7) Uani 1.0 4 d .
C15 C 0.6794(3) 1.11896(15) 0.2134(2) 0.0302(8) Uani 1.0 4 d .
C16 C 0.7715(3) 1.12958(15) 0.1618(3) 0.0337(8) Uani 1.0 4 d .
C17 C 0.8507(3) 1.07872(16) 0.1712(3) 0.0322(8) Uani 1.0 4 d .
C18 C 0.8366(3) 1.01768(14) 0.2340(2) 0.0268(7) Uani 1.0 4 d .
C19 C 0.6982(2) 0.85737(14) 0.20019(19) 0.0212(6) Uani 1.0 4 d .
C20 C 0.6335(3) 0.86690(15) 0.1153(3) 0.0317(8) Uani 1.0 4 d .
C21 C 0.6636(3) 0.84649(18) 0.0146(3) 0.0421(9) Uani 1.0 4 d .
C22 C 0.7590(4) 0.81606(17) -0.0020(3) 0.0418(9) Uani 1.0 4 d .
C23 C 0.8243(3) 0.80637(15) 0.0821(3) 0.0348(8) Uani 1.0 4 d .
C24 C 0.7941(3) 0.82722(15) 0.1831(3) 0.0253(7) Uani 1.0 4 d .
C25 C 0.6712(3) 0.69251(13) 0.27274(19) 0.0207(6) Uani 1.0 4 d .
C26 C 0.6358(3) 0.66999(15) 0.1752(3) 0.0258(7) Uani 1.0 4 d .
C27 C 0.6945(3) 0.62313(16) 0.1148(3) 0.0310(8) Uani 1.0 4 d .
C28 C 0.7900(3) 0.59730(15) 0.1497(3) 0.0283(7) Uani 1.0 4 d .
C29 C 0.8240(3) 0.62037(15) 0.2474(2) 0.0265(7) Uani 1.0 4 d .
C30 C 0.7647(2) 0.66752(14) 0.3092(2) 0.0230(7) Uani 1.0 4 d .
C31 C 0.8542(3) 0.54673(19) 0.0817(3) 0.0435(10) Uani 1.0 4 d .
C32 C 1.000000(10) 1.000000(10) -0.1546(4) 0.0313(11) Uani 1.0 2 d .
H1 H 0.6213 0.9712 0.4471 0.0215 Uiso 1.0 4 calc R
H2 H 0.7330 0.9344 0.7318 0.0334 Uiso 1.0 4 calc R
H3 H 0.5848 0.8646 0.7530 0.0356 Uiso 1.0 4 calc R
H4 H 0.7128 0.7007 0.5841 0.0310 Uiso 1.0 4 calc R
H5 H 0.8572 0.7732 0.5516 0.0280 Uiso 1.0 4 calc R
H6 H 0.5414 0.6840 0.6483 0.0459 Uiso 1.0 4 calc R
H7 H 0.5249 0.7198 0.7591 0.0462 Uiso 1.0 4 calc R
H8 H 0.4776 0.7566 0.6588 0.0463 Uiso 1.0 4 calc R
H9 H 0.9301 0.9023 0.5477 0.0337 Uiso 1.0 4 calc R
H10 H 0.9574 0.8978 0.6687 0.0335 Uiso 1.0 4 calc R
H11 H 0.8789 1.0699 0.5398 0.0333 Uiso 1.0 4 calc R
H12 H 0.8881 0.9950 0.4779 0.0331 Uiso 1.0 4 calc R
H13 H 0.7197 1.0625 0.4717 0.0272 Uiso 1.0 4 calc R
H14 H 0.7031 1.0248 0.5826 0.0274 Uiso 1.0 4 calc R
H15 H 0.8025 0.9170 0.3656 0.0197 Uiso 1.0 4 calc R
H16 H 0.5945 0.8989 0.3055 0.0221 Uiso 1.0 4 calc R
H17 H 0.6038 1.0484 0.3089 0.0308 Uiso 1.0 4 calc R
H18 H 0.6268 1.1531 0.2069 0.0358 Uiso 1.0 4 calc R
H19 H 0.7807 1.1712 0.1204 0.0404 Uiso 1.0 4 calc R
H20 H 0.9121 1.0860 0.1354 0.0384 Uiso 1.0 4 calc R
H21 H 0.8895 0.9837 0.2410 0.0327 Uiso 1.0 4 calc R
H22 H 0.5689 0.8873 0.1263 0.0381 Uiso 1.0 4 calc R
H23 H 0.6191 0.8533 -0.0418 0.0505 Uiso 1.0 4 calc R
H24 H 0.7791 0.8024 -0.0694 0.0499 Uiso 1.0 4 calc R
H25 H 0.8888 0.7859 0.0717 0.0418 Uiso 1.0 4 calc R
H26 H 0.8383 0.8209 0.2398 0.0302 Uiso 1.0 4 calc R
H27 H 0.5726 0.6864 0.1508 0.0310 Uiso 1.0 4 calc R
H28 H 0.6705 0.6084 0.0492 0.0372 Uiso 1.0 4 calc R
H29 H 0.8869 0.6040 0.2727 0.0316 Uiso 1.0 4 calc R
H30 H 0.7882 0.6819 0.3751 0.0277 Uiso 1.0 4 calc R
H31 H 0.8655 0.5014 0.1184 0.0526 Uiso 1.0 4 calc R
H32 H 0.8184 0.5371 0.0172 0.0526 Uiso 1.0 4 calc R
H33 H 0.9190 0.5694 0.0665 0.0526 Uiso 1.0 4 calc R
H34 H 1.0444 0.9703 -0.1986 0.0373 Uiso 1.0 4 calc R

loop_
_atom_site_aniso_label
_atom_site_aniso_U_11
_atom_site_aniso_U_22
_atom_site_aniso_U_33
_atom_site_aniso_U_12
_atom_site_aniso_U_13
_atom_site_aniso_U_23
Ru1 0.01535(9) 0.01854(9) 0.01634(9) 0.00131(8) -0.00082(8) 0.00108(8)
Cl1 0.0163(3) 0.0299(3) 0.0253(3) 0.0031(3) 0.0014(3) 0.0046(3)
Cl3 0.0419(5) 0.0377(4) 0.0506(5) -0.0053(4) 0.0123(4) 0.0056(4)
S1 0.0199(3) 0.0156(3) 0.0222(3) -0.0046(3) -0.0002(3) 0.0010(3)
O1 0.0315(11) 0.0261(11) 0.0397(12) 0.0053(9) -0.0131(10) -0.0107(10)
O2 0.0283(10) 0.0192(9) 0.0259(10) -0.0083(8) 0.0032(9) 0.0029(8)
O3 0.0209(10) 0.0237(10) 0.0332(11) -0.0034(8) -0.0045(9) -0.0017(8)
N1 0.0176(10) 0.0162(10) 0.0199(10) -0.0001(8) 0.0001(9) -0.0022(9)
N2 0.0212(10) 0.0137(9) 0.0156(9) -0.0022(9) -0.0009(9) 0.0005(8)
C1 0.0207(13) 0.0275(13) 0.0196(12) 0.0052(11) -0.0045(10) -0.0019(11)
C2 0.0268(14) 0.0368(16) 0.0193(13) 0.0072(12) -0.0081(11) -0.0041(12)
C3 0.0280(15) 0.0469(18) 0.0142(12) 0.0071(13) -0.0007(10) 0.0045(13)
C4 0.0255(14) 0.0343(15) 0.0225(13) 0.0030(12) -0.0024(11) 0.0140(12)
C5 0.0263(14) 0.0224(13) 0.0288(14) 0.0023(11) -0.0066(12) 0.0105(11)
C6 0.0202(13) 0.0254(13) 0.0251(13) 0.0070(10) -0.0063(10) 0.0037(11)
C7 0.0322(17) 0.0446(19) 0.0381(18) 0.0007(14) 0.0046(14) 0.0164(15)
C8 0.0204(13) 0.0266(13) 0.0374(16) 0.0029(12) -0.0078(12) -0.0095(13)
C9 0.0224(14) 0.0222(13) 0.0394(16) -0.0004(10) -0.0059(12) -0.0064(12)
C10 0.0246(14) 0.0189(12) 0.0248(13) 0.0019(11) -0.0024(11) -0.0068(10)
C11 0.0171(12) 0.0154(11) 0.0171(12) -0.0006(10) 0.0016(10) -0.0005(9)
C12 0.0193(12) 0.0151(10) 0.0205(12) 0.0001(10) 0.0013(11) 0.0023(9)
C13 0.0215(13) 0.0132(11) 0.0210(12) -0.0019(10) 0.0003(10) -0.0016(10)
C14 0.0298(14) 0.0215(12) 0.0260(13) -0.0006(12) 0.0041(13) -0.0017(10)
C15 0.0466(18) 0.0193(12) 0.0248(13) 0.0087(13) -0.0033(14) 0.0000(11)
C16 0.055(2) 0.0178(14) 0.0284(15) -0.0024(13) 0.0005(14) 0.0042(11)
C17 0.0417(18) 0.0272(15) 0.0277(14) -0.0069(13) 0.0085(13) 0.0042(12)
C18 0.0349(15) 0.0177(12) 0.0278(13) -0.0011(12) 0.0063(13) -0.0014(10)
C19 0.0325(14) 0.0140(11) 0.0173(11) -0.0065(11) 0.0010(10) 0.0014(10)
C20 0.0432(17) 0.0257(15) 0.0263(14) -0.0057(12) -0.0076(13) 0.0051(11)
C21 0.072(3) 0.0361(17) 0.0177(12) -0.017(2) -0.0083(15) 0.0017(12)
C22 0.076(3) 0.0278(15) 0.0219(15) -0.0189(17) 0.0123(16) -0.0044(12)
C23 0.0476(19) 0.0246(14) 0.0322(15) -0.0073(14) 0.0164(15) -0.0049(11)
C24 0.0345(15) 0.0194(12) 0.0219(13) -0.0059(11) 0.0059(12) -0.0024(10)
C25 0.0276(13) 0.0144(11) 0.0201(12) -0.0059(11) 0.0001(12) 0.0024(9)
C26 0.0311(15) 0.0212(13) 0.0252(14) -0.0033(11) -0.0052(11) -0.0016(11)
C27 0.0422(18) 0.0284(14) 0.0223(13) -0.0051(12) -0.0027(12) -0.0036(11)
C28 0.0369(16) 0.0203(13) 0.0278(15) 0.0004(12) 0.0059(13) -0.0011(11)
C29 0.0286(14) 0.0223(12) 0.0285(14) -0.0003(12) 0.0008(12) 0.0016(11)
C30 0.0259(14) 0.0226(12) 0.0205(13) -0.0023(11) -0.0025(11) -0.0009(10)
C31 0.051(3) 0.0435(19) 0.0357(17) 0.0099(16) 0.0063(16) -0.0081(15)
C32 0.033(3) 0.031(2) 0.030(2) -0.0093(19) 0.0000 0.0000

loop_
_atom_type_symbol
_atom_type_description
_atom_type_scat_dispersion_real
_atom_type_scat_dispersion_imag
_atom_type_scat_source
C C 0.0033 0.0016
;
International Tables for Crystallography
(1992, Vol. C, Tables 4.2.6.8 and 6.1.1.4)
;
H H 0.0000 0.0000
;
International Tables for Crystallography
(1992, Vol. C, Table 6.1.1.4)
;
Cl Cl 0.1484 0.1585
;
International Tables for Crystallography
(1992, Vol. C, Tables 4.2.6.8 and 6.1.1.4)
;
N N 0.0061 0.0033
;
International Tables for Crystallography
(1992, Vol. C, Tables 4.2.6.8 and 6.1.1.4)
;
O O 0.0106 0.0060
;
International Tables for Crystallography
(1992, Vol. C, Tables 4.2.6.8 and 6.1.1.4)
;
Ru Ru -1.2594 0.8363
;
International Tables for Crystallography
(1992, Vol. C, Tables 4.2.6.8 and 6.1.1.4)
;
S S 0.1246 0.1234
;
International Tables for Crystallography
(1992, Vol. C, Tables 4.2.6.8 and 6.1.1.4)
;

loop_
_geom_angle_atom_site_label_1
_geom_angle_atom_site_label_2
_geom_angle_atom_site_label_3
_geom_angle
_geom_angle_publ_flag
_geom_angle_site_symmetry_1
_geom_angle_site_symmetry_3
Cl1 Ru1 N1 81.73(6) yes . .
Cl1 Ru1 N2 85.53(6) yes . .
Cl1 Ru1 C1 150.45(7) yes . .
Cl1 Ru1 C2 113.22(8) yes . .
Cl1 Ru1 C3 89.34(8) yes . .
Cl1 Ru1 C4 93.53(8) yes . .
Cl1 Ru1 C5 122.68(8) yes . .
Cl1 Ru1 C6 160.15(8) yes . .
N1 Ru1 N2 78.37(8) yes . .
N1 Ru1 C1 94.66(9) yes . .
N1 Ru1 C2 98.19(10) yes . .
N1 Ru1 C3 124.64(11) yes . .
N1 Ru1 C4 162.34(10) yes . .
N1 Ru1 C5 154.63(9) yes . .
N1 Ru1 C6 118.05(9) yes . .
N2 Ru1 C1 122.67(9) yes . .
N2 Ru1 C2 160.45(10) yes . .
N2 Ru1 C3 155.42(10) yes . .
N2 Ru1 C4 118.39(10) yes . .
N2 Ru1 C5 95.52(9) yes . .
N2 Ru1 C6 96.44(9) yes . .
C1 Ru1 C2 37.94(10) yes . .
C1 Ru1 C3 68.53(10) yes . .
C1 Ru1 C4 81.05(11) yes . .
C1 Ru1 C5 67.71(11) yes . .
C1 Ru1 C6 37.80(10) yes . .
C2 Ru1 C3 37.53(11) yes . .
C2 Ru1 C4 67.95(11) yes . .
C2 Ru1 C5 79.30(11) yes . .
C2 Ru1 C6 67.93(11) yes . .
C3 Ru1 C4 37.92(12) yes . .
C3 Ru1 C5 67.31(12) yes . .
C3 Ru1 C6 80.66(11) yes . .
C4 Ru1 C5 37.11(11) yes . .
C4 Ru1 C6 68.11(11) yes . .
C5 Ru1 C6 37.51(10) yes . .
O2 S1 O3 117.16(11) yes . .
O2 S1 N2 108.61(11) yes . .
O2 S1 C25 104.92(11) yes . .
O3 S1 N2 113.27(11) yes . .
O3 S1 C25 105.73(12) yes . .
N2 S1 C25 106.21(12) yes . .
C8 O1 C9 114.9(3) yes . .
Ru1 N1 C10 121.53(17) yes . .
Ru1 N1 C11 109.03(14) yes . .
C10 N1 C11 114.49(19) yes . .
Ru1 N2 S1 120.07(11) yes . .
Ru1 N2 C12 113.31(14) yes . .
S1 N2 C12 113.97(16) yes . .
Ru1 C1 C2 71.59(15) yes . .
Ru1 C1 C6 71.34(15) yes . .
Ru1 C1 C8 130.2(2) yes . .
C2 C1 C6 119.3(3) yes . .
C2 C1 C8 120.4(3) yes . .
C6 C1 C8 120.3(3) yes . .
Ru1 C2 C1 70.47(15) yes . .
Ru1 C2 C3 70.62(16) yes . .
C1 C2 C3 120.3(3) yes . .
Ru1 C3 C2 71.85(16) yes . .
Ru1 C3 C4 72.28(16) yes . .
C2 C3 C4 120.7(3) yes . .
Ru1 C4 C3 69.80(17) yes . .
Ru1 C4 C5 70.94(17) yes . .
Ru1 C4 C7 127.8(2) yes . .
C3 C4 C5 118.0(3) yes . .
C3 C4 C7 119.5(3) yes . .
C5 C4 C7 122.5(3) yes . .
Ru1 C5 C4 71.95(17) yes . .
Ru1 C5 C6 70.79(16) yes . .
C4 C5 C6 122.2(3) yes . .
Ru1 C6 C1 70.86(15) yes . .
Ru1 C6 C5 71.71(16) yes . .
C1 C6 C5 119.5(3) yes . .
O1 C8 C1 113.4(3) yes . .
O1 C9 C10 115.1(3) yes . .
N1 C10 C9 117.7(2) yes . .
N1 C11 C12 105.71(19) yes . .
N1 C11 C13 113.6(2) yes . .
C12 C11 C13 113.5(2) yes . .
N2 C12 C11 105.94(19) yes . .
N2 C12 C19 114.1(2) yes . .
C11 C12 C19 111.5(2) yes . .
C11 C13 C14 122.2(3) yes . .
C11 C13 C18 119.1(3) yes . .
C14 C13 C18 118.7(3) yes . .
C13 C14 C15 120.8(3) yes . .
C14 C15 C16 119.4(3) yes . .
C15 C16 C17 120.6(3) yes . .
C16 C17 C18 119.2(3) yes . .
C13 C18 C17 121.3(3) yes . .
C12 C19 C20 120.6(3) yes . .
C12 C19 C24 120.8(3) yes . .
C20 C19 C24 118.6(3) yes . .
C19 C20 C21 121.0(3) yes . .
C20 C21 C22 120.3(3) yes . .
C21 C22 C23 119.3(3) yes . .
C22 C23 C24 120.4(3) yes . .
C19 C24 C23 120.5(3) yes . .
S1 C25 C26 120.1(3) yes . .
S1 C25 C30 120.0(2) yes . .
C26 C25 C30 119.8(3) yes . .
C25 C26 C27 119.8(3) yes . .
C26 C27 C28 121.5(3) yes . .
C27 C28 C29 117.8(3) yes . .
C27 C28 C31 120.9(3) yes . .
C29 C28 C31 121.3(3) yes . .
C28 C29 C30 121.0(3) yes . .
C25 C30 C29 120.1(3) yes . .
Cl3 C32 Cl3 111.0(3) yes . 4_775
Ru1 N1 H1 103.050 no . .
C10 N1 H1 103.363 no . .
C11 N1 H1 102.705 no . .
Ru1 C2 H2 132.166 no . .
C1 C2 H2 119.796 no . .
C3 C2 H2 119.878 no . .
Ru1 C3 H3 128.510 no . .
C2 C3 H3 119.526 no . .
C4 C3 H3 119.810 no . .
Ru1 C5 H4 130.944 no . .
C4 C5 H4 118.657 no . .
C6 C5 H4 119.145 no . .
Ru1 C6 H5 129.588 no . .
C1 C6 H5 119.946 no . .
C5 C6 H5 120.595 no . .
C4 C7 H6 109.086 no . .
C4 C7 H7 109.467 no . .
C4 C7 H8 109.969 no . .
H6 C7 H7 109.438 no . .
H6 C7 H8 109.432 no . .
H7 C7 H8 109.435 no . .
O1 C8 H9 105.459 no . .
O1 C8 H10 105.703 no . .
C1 C8 H9 111.180 no . .
C1 C8 H10 111.627 no . .
H9 C8 H10 109.102 no . .
O1 C9 H11 104.739 no . .
O1 C9 H12 105.167 no . .
C10 C9 H11 111.144 no . .
C10 C9 H12 111.155 no . .
H11 C9 H12 109.065 no . .
N1 C10 H13 105.952 no . .
N1 C10 H14 105.491 no . .
C9 C10 H13 109.349 no . .
C9 C10 H14 108.639 no . .
H13 C10 H14 109.407 no . .
N1 C11 H15 107.901 no . .
C12 C11 H15 107.611 no . .
C13 C11 H15 108.218 no . .
N2 C12 H16 108.409 no . .
C11 C12 H16 108.197 no . .
C19 C12 H16 108.476 no . .
C13 C14 H17 119.230 no . .
C15 C14 H17 119.976 no . .
C14 C15 H18 120.355 no . .
C16 C15 H18 120.290 no . .
C15 C16 H19 119.641 no . .
C17 C16 H19 119.715 no . .
C16 C17 H20 120.050 no . .
C18 C17 H20 120.763 no . .
C13 C18 H21 119.213 no . .
C17 C18 H21 119.496 no . .
C19 C20 H22 118.982 no . .
C21 C20 H22 120.048 no . .
C20 C21 H23 119.906 no . .
C22 C21 H23 119.830 no . .
C21 C22 H24 120.194 no . .
C23 C22 H24 120.522 no . .
C22 C23 H25 119.938 no . .
C24 C23 H25 119.701 no . .
C19 C24 H26 119.172 no . .
C23 C24 H26 120.302 no . .
C25 C26 H27 119.880 no . .
C27 C26 H27 120.301 no . .
C26 C27 H28 119.423 no . .
C28 C27 H28 119.049 no . .
C28 C29 H29 119.663 no . .
C30 C29 H29 119.375 no . .
C25 C30 H30 120.002 no . .
C29 C30 H30 119.900 no . .
C28 C31 H31 109.291 no . .
C28 C31 H32 109.331 no . .
C28 C31 H33 109.877 no . .
H31 C31 H32 109.435 no . .
H31 C31 H33 109.444 no . .
H32 C31 H33 109.449 no . .
Cl3 C32 H34 109.107 no . .
Cl3 C32 H34 109.051 no . 4_775
Cl3 C32 H34 109.051 no 4_775 .
Cl3 C32 H34 109.107 no 4_775 4_775
H34 C32 H34 109.497 no . 4_775

loop_
_geom_bond_atom_site_label_1
_geom_bond_atom_site_label_2
_geom_bond_distance
_geom_bond_publ_flag
_geom_bond_site_symmetry_2
Ru1 Cl1 2.4278(7) yes .
Ru1 N1 2.148(2) yes .
Ru1 N2 2.135(2) yes .
Ru1 C1 2.179(3) yes .
Ru1 C2 2.194(3) yes .
Ru1 C3 2.178(3) yes .
Ru1 C4 2.210(3) yes .
Ru1 C5 2.197(3) yes .
Ru1 C6 2.185(3) yes .
Cl3 C32 1.768(3) yes .
S1 O2 1.447(2) yes .
S1 O3 1.440(2) yes .
S1 N2 1.605(2) yes .
S1 C25 1.776(3) yes .
O1 C8 1.411(4) yes .
O1 C9 1.429(4) yes .
N1 C10 1.494(4) yes .
N1 C11 1.499(4) yes .
N2 C12 1.484(3) yes .
C1 C2 1.422(4) yes .
C1 C6 1.414(4) yes .
C1 C8 1.503(4) yes .
C2 C3 1.406(5) yes .
C3 C4 1.426(5) yes .
C4 C5 1.403(4) yes .
C4 C7 1.515(5) yes .
C5 C6 1.409(4) yes .
C9 C10 1.513(4) yes .
C11 C12 1.534(4) yes .
C11 C13 1.515(4) yes .
C12 C19 1.513(4) yes .
C13 C14 1.390(4) yes .
C13 C18 1.388(4) yes .
C14 C15 1.392(4) yes .
C15 C16 1.382(5) yes .
C16 C17 1.392(5) yes .
C17 C18 1.382(4) yes .
C19 C20 1.381(4) yes .
C19 C24 1.382(4) yes .
C20 C21 1.389(5) yes .
C21 C22 1.378(6) yes .
C22 C23 1.378(5) yes .
C23 C24 1.395(4) yes .
C25 C26 1.386(4) yes .
C25 C30 1.380(4) yes .
C26 C27 1.379(4) yes .
C27 C28 1.402(5) yes .
C28 C29 1.385(4) yes .
C28 C31 1.515(5) yes .
C29 C30 1.397(4) yes .
N1 H1 0.980 no .
C2 H2 0.930 no .
C3 H3 0.930 no .
C5 H4 0.930 no .
C6 H5 0.930 no .
C7 H6 0.960 no .
C7 H7 0.960 no .
C7 H8 0.960 no .
C8 H9 0.970 no .
C8 H10 0.970 no .
C9 H11 0.970 no .
C9 H12 0.970 no .
C10 H13 0.970 no .
C10 H14 0.970 no .
C11 H15 0.980 no .
C12 H16 0.980 no .
C14 H17 0.930 no .
C15 H18 0.930 no .
C16 H19 0.930 no .
C17 H20 0.930 no .
C18 H21 0.930 no .
C20 H22 0.930 no .
C21 H23 0.930 no .
C22 H24 0.930 no .
C23 H25 0.930 no .
C24 H26 0.930 no .
C26 H27 0.930 no .
C27 H28 0.930 no .
C29 H29 0.930 no .
C30 H30 0.930 no .
C31 H31 0.960 no .
C31 H32 0.960 no .
C31 H33 0.960 no .
C32 H34 0.970 no .
C32 H34 0.970 no 4_775

loop_
_geom_contact_atom_site_label_1
_geom_contact_atom_site_label_2
_geom_contact_distance
_geom_contact_publ_flag
_geom_contact_site_symmetry_2
Ru1 O2 3.2289(18) no .
Cl1 S1 3.5407(10) no .
Cl1 O2 3.5847(19) no .
Cl1 C12 3.513(3) no .
S1 C19 3.081(3) no .
O1 N1 3.325(3) no .
O1 C2 2.838(4) no .
O2 C4 3.213(4) no .
O2 C5 2.917(4) no .
O2 C7 3.115(4) no .
O2 C30 3.128(4) no .
O3 C12 2.857(4) no .
O3 C19 3.157(4) no .
O3 C20 3.269(4) no .
O3 C26 2.873(4) no .
N1 C8 3.502(4) no .
N1 C14 3.039(4) no .
N2 C20 3.588(4) no .
N2 C24 3.093(4) no .
N2 C30 3.189(4) no .
C1 C9 3.209(4) no .
C1 C10 3.405(4) no .
C2 C9 3.582(4) no .
C2 C10 3.364(4) no .
C8 C10 3.247(4) no .
C9 C11 3.115(4) no .
C9 C13 3.455(4) no .
C10 C13 2.922(4) no .
C10 C14 3.263(4) no .
C11 C20 3.579(4) no .
C11 C24 3.094(4) no .
C12 C14 3.261(4) no .
C12 C18 3.513(4) no .
C12 C25 3.433(4) no .
C13 C16 2.781(4) no .
C13 C19 2.980(4) no .
C13 C24 3.566(4) no .
C14 C17 2.774(5) no .
C15 C18 2.770(5) no .
C18 C19 3.460(4) no .
C18 C24 3.573(4) no .
C19 C22 2.794(4) no .
C19 C25 3.162(4) no .
C19 C26 3.524(4) no .
C20 C23 2.752(5) no .
C21 C24 2.757(5) no .
C24 C25 3.144(4) no .
C24 C26 3.531(4) no .
C24 C30 3.344(4) no .
C25 C28 2.802(4) no .
C26 C29 2.770(5) no .
C27 C30 2.758(4) no .
Cl1 C10 3.409(3) no 4_675
Cl3 C22 3.273(4) no .
Cl3 C23 3.433(3) no .
O1 O1 3.059(3) no 4_775
O1 C8 3.375(4) no 4_775
O1 C32 3.154(5) no 1_556
O2 C6 3.541(4) no 2_466
O2 C8 3.150(4) no 2_466
O2 C9 3.532(3) no 3_646
O3 C6 3.249(4) no 2_466
O3 C15 3.305(4) no 4_675
C4 C16 3.598(5) no 3_646
C5 C15 3.506(4) no 3_646
C5 C16 3.597(4) no 3_646
C6 O2 3.541(4) no 2_566
C6 O3 3.249(4) no 2_566
C8 O1 3.375(4) no 4_775
C8 O2 3.150(4) no 2_566
C8 C9 3.596(4) no 4_775
C8 C32 3.559(5) no 1_556
C9 O2 3.532(3) no 3_656
C9 C8 3.596(4) no 4_775
C10 Cl1 3.409(3) no 4_675
C10 C30 3.483(4) no 3_656
C15 O3 3.305(4) no 4_675
C15 C5 3.506(4) no 3_656
C16 C4 3.598(5) no 3_656
C16 C5 3.597(4) no 3_656
C16 C27 3.546(5) no 3_655
C22 Cl3 3.273(4) no .
C23 Cl3 3.433(3) no .
C26 C32 3.577(3) no 2_465
C27 C16 3.546(5) no 3_645
C27 C32 3.422(3) no 2_465
C30 C10 3.483(4) no 3_646
C32 O1 3.154(5) no 1_554
C32 O1 3.154(5) no 4_774
C32 C8 3.559(5) no 1_554
C32 C8 3.559(5) no 4_774
C32 C26 3.577(3) no 2_565
C32 C26 3.577(3) no 3_655
C32 C27 3.422(3) no 2_565
C32 C27 3.422(3) no 3_655
Ru1 H8 3.3714 no .
Ru1 H9 3.5232 no .
Ru1 H14 3.1789 no .
Ru1 H15 3.1075 no .
Ru1 H16 3.3123 no .
Cl1 H1 2.4860 no .
Cl1 H3 3.2413 no .
Cl1 H8 2.9593 no .
Cl1 H16 3.0565 no .
S1 H4 3.4355 no .
S1 H16 2.7864 no .
S1 H27 2.8361 no .
S1 H30 2.8303 no .
O1 H2 2.5426 no .
O1 H13 3.2549 no .
O1 H14 2.5422 no .
O2 H4 2.5333 no .
O2 H6 2.6338 no .
O2 H8 3.1130 no .
O2 H30 2.9817 no .
O3 H16 2.6082 no .
O3 H22 3.0775 no .
O3 H27 2.4837 no .
N1 H2 3.4811 no .
N1 H9 3.4294 no .
N1 H11 3.3604 no .
N1 H12 2.6708 no .
N1 H16 2.5804 no .
N1 H17 2.8325 no .
N2 H1 2.9518 no .
N2 H4 3.3551 no .
N2 H5 3.3686 no .
N2 H15 2.5602 no .
N2 H26 2.9331 no .
N2 H30 2.9567 no .
C1 H3 3.2881 no .
C1 H4 3.2734 no .
C1 H12 3.3098 no .
C1 H14 3.3435 no .
C1 H15 3.5872 no .
C2 H5 3.2875 no .
C2 H9 3.2765 no .
C2 H10 3.0202 no .
C2 H14 2.9128 no .
C3 H4 3.2632 no .
C3 H6 3.3192 no .
C3 H7 2.7950 no .
C3 H8 2.7541 no .
C4 H2 3.2974 no .
C4 H5 3.2963 no .
C5 H3 3.2665 no .
C5 H6 2.5967 no .
C5 H7 3.1574 no .
C5 H8 3.1675 no .
C5 H30 3.3754 no .
C6 H2 3.2850 no .
C6 H9 2.6736 no .
C6 H10 2.9538 no .
C6 H30 3.4127 no .
C7 H3 2.6834 no .
C7 H4 2.7028 no .
C8 H2 2.6890 no .
C8 H5 2.6828 no .
C8 H11 3.1168 no .
C8 H12 2.3874 no .
C8 H14 3.3899 no .
C8 H15 3.4772 no .
C9 H1 3.3302 no .
C9 H2 3.3452 no .
C9 H9 2.3832 no .
C9 H10 3.1293 no .
C9 H15 2.9247 no .
C10 H2 3.1706 no .
C10 H9 3.3324 no .
C10 H15 2.8115 no .
C10 H17 3.1916 no .
C11 H9 3.5896 no .
C11 H12 2.7340 no .
C11 H13 2.6995 no .
C11 H14 3.3051 no .
C11 H17 2.6919 no .
C11 H21 2.6296 no .
C11 H26 2.9380 no .
C12 H1 2.4864 no .
C12 H17 3.1829 no .
C12 H22 2.6468 no .
C12 H26 2.6561 no .
C13 H1 2.6740 no .
C13 H12 3.0725 no .
C13 H13 2.5917 no .
C13 H16 2.7711 no .
C13 H18 3.2573 no .
C13 H20 3.2539 no .
C14 H1 2.7478 no .
C14 H13 2.6022 no .
C14 H15 3.3084 no .
C14 H16 3.0426 no .
C14 H19 3.2341 no .
C14 H21 3.2284 no .
C15 H13 3.4819 no .
C15 H20 3.2460 no .
C16 H17 3.2344 no .
C16 H21 3.2309 no .
C17 H18 3.2489 no .
C18 H12 3.1992 no .
C18 H13 3.4815 no .
C18 H15 2.5218 no .
C18 H17 3.2281 no .
C18 H19 3.2307 no .
C18 H26 3.5865 no .
C19 H15 2.7300 no .
C19 H21 3.4328 no .
C19 H23 3.2453 no .
C19 H25 3.2461 no .
C19 H27 3.5740 no .
C20 H16 2.5393 no .
C20 H24 3.2392 no .
C20 H26 3.2143 no .
C20 H27 3.4127 no .
C21 H25 3.2190 no .
C21 H27 3.5929 no .
C22 H22 3.2366 no .
C22 H26 3.2447 no .
C23 H23 3.2185 no .
C24 H15 2.8420 no .
C24 H16 3.3000 no .
C24 H21 3.1967 no .
C24 H22 3.2132 no .
C24 H24 3.2484 no .
C25 H26 3.2222 no .
C25 H28 3.2291 no .
C25 H29 3.2401 no .
C26 H30 3.2330 no .
C27 H29 3.2310 no .
C27 H31 3.1438 no .
C27 H32 2.5701 no .
C27 H33 3.1457 no .
C28 H27 3.2645 no .
C28 H30 3.2549 no .
C29 H28 3.2248 no .
C29 H31 2.7713 no .
C29 H32 3.2983 no .
C29 H33 2.7731 no .
C30 H26 3.0830 no .
C30 H27 3.2315 no .
C31 H28 2.6762 no .
C31 H29 2.6768 no .
H1 H12 3.5260 no .
H1 H13 2.1240 no .
H1 H14 2.2501 no .
H1 H15 2.7607 no .
H1 H16 2.2582 no .
H1 H17 2.2625 no .
H2 H3 2.3284 no .
H2 H9 3.5223 no .
H2 H10 3.1043 no .
H2 H14 2.5420 no .
H3 H6 3.5937 no .
H3 H7 2.7524 no .
H3 H8 2.6938 no .
H4 H5 2.3354 no .
H4 H6 2.3973 no .
H4 H7 3.3277 no .
H4 H8 3.3664 no .
H4 H30 2.8532 no .
H5 H9 2.5382 no .
H5 H10 3.0125 no .
H5 H30 2.9335 no .
H9 H11 3.1267 no .
H9 H12 1.9848 no .
H9 H15 2.8634 no .
H10 H12 3.1368 no .
H11 H13 2.2515 no .
H11 H14 2.4936 no .
H12 H13 2.5158 no .
H12 H14 2.8069 no .
H12 H15 2.3028 no .
H12 H21 3.0193 no .
H13 H15 3.1628 no .
H13 H17 2.5758 no .
H15 H16 2.8351 no .
H15 H17 3.5980 no .
H15 H21 2.2964 no .
H15 H26 2.4183 no .
H16 H17 2.7266 no .
H16 H22 2.3127 no .
H16 H26 3.5791 no .
H17 H18 2.3269 no .
H18 H19 2.3108 no .
H19 H20 2.3183 no .
H20 H21 2.3151 no .
H21 H26 3.0413 no .
H22 H23 2.3183 no .
H23 H24 2.3079 no .
H24 H25 2.3148 no .
H25 H26 2.3252 no .
H26 H30 3.1299 no .
H27 H28 2.3056 no .
H28 H31 3.3213 no .
H28 H32 2.3601 no .
H28 H33 3.3227 no .
H29 H30 2.3169 no .
H29 H31 2.7238 no .
H29 H32 3.5829 no .
H29 H33 2.7287 no .
Cl1 H1 3.1071 no 4_675
Cl1 H5 3.5010 no 2_466
Cl1 H13 2.9437 no 4_675
Cl1 H14 3.0900 no 4_675
Cl1 H17 3.1731 no 4_675
Cl1 H29 2.9641 no 2_466
Cl1 H30 3.1972 no 2_466
Cl3 H2 3.4873 no 1_554
Cl3 H10 3.3750 no 1_554
Cl3 H20 3.4729 no 4_775
Cl3 H24 3.1597 no .
Cl3 H25 3.4327 no .
Cl3 H27 3.1826 no 2_565
Cl3 H28 3.3630 no 2_565
Cl3 H28 3.2933 no 3_655
S1 H5 3.3380 no 2_466
S1 H10 3.2334 no 2_466
S1 H11 3.5624 no 3_646
O1 H9 3.3345 no 4_775
O1 H10 3.0131 no 4_775
O1 H11 3.4296 no 4_775
O1 H12 3.5463 no 4_775
O1 H34 3.0390 no 1_556
O1 H34 2.5220 no 4_776
O2 H5 2.8341 no 2_466
O2 H9 2.7147 no 2_466
O2 H10 2.8240 no 2_466
O2 H11 2.5667 no 3_646
O3 H5 2.9253 no 2_466
O3 H10 3.1787 no 2_466
O3 H18 2.4695 no 4_675
C2 H24 3.3931 no 1_556
C2 H31 3.3237 no 3_656
C3 H23 3.1125 no 1_556
C3 H24 3.3866 no 1_556
C3 H29 3.4193 no 2_466
C3 H31 3.5440 no 3_656
C4 H19 3.4294 no 3_646
C5 H18 3.5318 no 3_646
C7 H20 3.5333 no 3_646
C7 H26 2.8851 no 2_466
C8 H11 3.0301 no 4_775
C8 H34 3.1671 no 1_556
C8 H34 3.2747 no 4_776
C9 H9 3.1705 no 4_775
C9 H10 3.3613 no 4_775
C9 H12 3.4680 no 4_775
C10 H4 3.5723 no 3_656
C10 H29 3.4940 no 3_656
C10 H30 3.2681 no 3_656
C14 H4 3.5520 no 3_656
C14 H16 3.5117 no 4_675
C15 H4 3.2890 no 3_656
C15 H22 3.4218 no 4_675
C15 H32 3.2895 no 3_655
C16 H4 3.4871 no 3_656
C16 H6 3.5715 no 3_656
C16 H7 3.2788 no 3_656
C16 H24 3.4249 no 3_655
C16 H28 2.8130 no 3_655
C16 H32 3.0643 no 3_655
C17 H6 3.3052 no 3_656
C17 H7 3.1652 no 3_656
C17 H28 2.8670 no 3_655
C17 H32 3.3415 no 3_655
C18 H21 3.5697 no 4_775
C20 H32 3.5835 no 3_655
C21 H3 3.4966 no 1_554
C21 H31 3.3122 no 3_655
C21 H32 3.5038 no 3_655
C22 H19 3.0824 no 3_645
C23 H7 3.3366 no 2_566
C24 H7 3.2119 no 2_566
C24 H8 3.4776 no 2_566
C25 H10 3.3201 no 2_466
C25 H11 3.3310 no 3_646
C25 H34 3.5238 no 2_465
C26 H10 3.2973 no 2_466
C26 H34 2.8354 no 2_465
C27 H19 3.1329 no 3_645
C27 H20 3.5367 no 3_645
C27 H34 2.8034 no 2_465
C28 H2 3.3426 no 3_646
C28 H34 3.4846 no 2_465
C29 H2 3.4792 no 3_646
C29 H3 3.4094 no 2_566
C29 H8 3.2336 no 2_566
C29 H14 2.7973 no 3_646
C30 H8 3.1264 no 2_566
C30 H11 3.2168 no 3_646
C30 H13 3.3855 no 3_646
C30 H14 2.9709 no 3_646
C31 H2 3.3326 no 3_646
C31 H23 3.5783 no 3_645
C32 H10 2.9712 no 1_554
C32 H10 2.9712 no 4_774
C32 H27 3.5257 no 2_565
C32 H27 3.5257 no 3_655
C32 H28 3.2613 no 2_565
C32 H28 3.2613 no 3_655
H1 Cl1 3.1071 no 4_675
H1 H1 3.3299 no 4_675
H1 H17 3.4376 no 4_675
H2 Cl3 3.4873 no 1_556
H2 C28 3.3426 no 3_656
H2 C29 3.4792 no 3_656
H2 C31 3.3326 no 3_656
H2 H23 3.5612 no 1_556
H2 H24 3.5392 no 1_556
H2 H29 3.4641 no 3_656
H2 H31 2.6013 no 3_656
H2 H34 3.4951 no 4_776
H3 C21 3.4966 no 1_556
H3 C29 3.4094 no 2_466
H3 H23 2.6554 no 1_556
H3 H24 3.5755 no 1_556
H3 H29 2.6607 no 2_466
H3 H31 3.0504 no 3_656
H3 H33 3.3732 no 2_466
H4 C10 3.5723 no 3_646
H4 C14 3.5520 no 3_646
H4 C15 3.2890 no 3_646
H4 C16 3.4871 no 3_646
H4 H11 3.0958 no 3_646
H4 H13 2.7592 no 3_646
H4 H18 3.4903 no 3_646
H5 Cl1 3.5010 no 2_566
H5 S1 3.3380 no 2_566
H5 O2 2.8341 no 2_566
H5 O3 2.9253 no 2_566
H5 H6 3.5822 no 2_566
H5 H8 3.1484 no 2_566
H6 C16 3.5715 no 3_646
H6 C17 3.3052 no 3_646
H6 H5 3.5822 no 2_466
H6 H9 3.2856 no 2_466
H6 H11 3.3346 no 3_646
H6 H20 3.3339 no 3_646
H6 H26 3.0064 no 2_466
H7 C16 3.2788 no 3_646
H7 C17 3.1652 no 3_646
H7 C23 3.3366 no 2_466
H7 C24 3.2119 no 2_466
H7 H19 3.0895 no 3_646
H7 H20 2.9000 no 3_646
H7 H25 2.7891 no 2_466
H7 H26 2.5414 no 2_466
H8 C24 3.4776 no 2_466
H8 C29 3.2336 no 2_466
H8 C30 3.1264 no 2_466
H8 H5 3.1484 no 2_466
H8 H26 2.6364 no 2_466
H8 H29 2.9335 no 2_466
H8 H30 2.7447 no 2_466
H9 O1 3.3345 no 4_775
H9 O2 2.7147 no 2_566
H9 C9 3.1705 no 4_775
H9 H6 3.2856 no 2_566
H9 H11 2.5417 no 4_775
H9 H12 3.1458 no 4_775
H10 Cl3 3.3750 no 1_556
H10 S1 3.2334 no 2_566
H10 O1 3.0131 no 4_775
H10 O2 2.8240 no 2_566
H10 O3 3.1787 no 2_566
H10 C9 3.3613 no 4_775
H10 C25 3.3201 no 2_566
H10 C26 3.2973 no 2_566
H10 C32 2.9712 no 1_556
H10 H11 2.7529 no 4_775
H10 H27 3.1425 no 2_566
H10 H34 2.4241 no 1_556
H10 H34 2.9374 no 4_776
H11 S1 3.5624 no 3_656
H11 O1 3.4296 no 4_775
H11 O2 2.5667 no 3_656
H11 C8 3.0301 no 4_775
H11 C25 3.3310 no 3_656
H11 C30 3.2168 no 3_656
H11 H4 3.0958 no 3_656
H11 H6 3.3346 no 3_656
H11 H9 2.5417 no 4_775
H11 H10 2.7529 no 4_775
H11 H12 3.3520 no 4_775
H11 H30 3.1740 no 3_656
H11 H34 3.5496 no 4_776
H12 O1 3.5463 no 4_775
H12 C9 3.4680 no 4_775
H12 H9 3.1458 no 4_775
H12 H11 3.3520 no 4_775
H12 H12 2.9212 no 4_775
H13 Cl1 2.9437 no 4_675
H13 C30 3.3855 no 3_656
H13 H4 2.7592 no 3_656
H13 H30 2.9221 no 3_656
H14 Cl1 3.0900 no 4_675
H14 C29 2.7973 no 3_656
H14 C30 2.9709 no 3_656
H14 H29 2.6163 no 3_656
H14 H30 2.9147 no 3_656
H16 C14 3.5117 no 4_675
H16 H17 2.7571 no 4_675
H16 H18 3.2835 no 4_675
H17 Cl1 3.1731 no 4_675
H17 H1 3.4376 no 4_675
H17 H16 2.7571 no 4_675
H17 H17 3.2292 no 4_675
H17 H22 3.4399 no 4_675
H18 O3 2.4695 no 4_675
H18 C5 3.5318 no 3_656
H18 H4 3.4903 no 3_656
H18 H16 3.2835 no 4_675
H18 H22 2.8449 no 4_675
H18 H24 3.4581 no 3_655
H19 C4 3.4294 no 3_656
H19 C22 3.0824 no 3_655
H19 C27 3.1329 no 3_655
H19 H7 3.0895 no 3_656
H19 H24 2.5972 no 3_655
H19 H28 2.5222 no 3_655
H19 H32 3.2709 no 3_655
H20 Cl3 3.4729 no 4_775
H20 C7 3.5333 no 3_656
H20 C27 3.5367 no 3_655
H20 H6 3.3339 no 3_656
H20 H7 2.9000 no 3_656
H20 H21 3.1779 no 4_775
H20 H25 3.5829 no 4_775
H20 H28 2.6145 no 3_655
H21 C18 3.5697 no 4_775
H21 H20 3.1779 no 4_775
H21 H21 2.9400 no 4_775
H22 C15 3.4218 no 4_675
H22 H17 3.4399 no 4_675
H22 H18 2.8449 no 4_675
H22 H32 3.5961 no 3_655
H22 H33 3.2320 no 2_465
H23 C3 3.1125 no 1_554
H23 C31 3.5783 no 3_655
H23 H2 3.5612 no 1_554
H23 H3 2.6554 no 1_554
H23 H31 2.8768 no 3_655
H23 H32 3.4609 no 3_655
H23 H33 2.9799 no 2_465
H24 Cl3 3.1597 no .
H24 C2 3.3931 no 1_554
H24 C3 3.3866 no 1_554
H24 C16 3.4249 no 3_645
H24 H2 3.5392 no 1_554
H24 H3 3.5755 no 1_554
H24 H18 3.4581 no 3_645
H24 H19 2.5972 no 3_645
H25 Cl3 3.4327 no .
H25 H7 2.7891 no 2_566
H25 H20 3.5829 no 4_775
H26 C7 2.8851 no 2_566
H26 H6 3.0064 no 2_566
H26 H7 2.5414 no 2_566
H26 H8 2.6364 no 2_566
H27 Cl3 3.1826 no 2_465
H27 C32 3.5257 no 2_465
H27 H10 3.1425 no 2_466
H27 H34 2.9416 no 2_465
H28 Cl3 3.3630 no 2_465
H28 Cl3 3.2933 no 3_645
H28 C16 2.8130 no 3_645
H28 C17 2.8670 no 3_645
H28 C32 3.2613 no 2_465
H28 H19 2.5222 no 3_645
H28 H20 2.6145 no 3_645
H28 H34 2.8929 no 2_465
H29 Cl1 2.9641 no 2_566
H29 C3 3.4193 no 2_566
H29 C10 3.4940 no 3_646
H29 H2 3.4641 no 3_646
H29 H3 2.6607 no 2_566
H29 H8 2.9335 no 2_566
H29 H14 2.6163 no 3_646
H30 Cl1 3.1972 no 2_566
H30 C10 3.2681 no 3_646
H30 H8 2.7447 no 2_566
H30 H11 3.1740 no 3_646
H30 H13 2.9221 no 3_646
H30 H14 2.9147 no 3_646
H31 C2 3.3237 no 3_646
H31 C3 3.5440 no 3_646
H31 C21 3.3122 no 3_645
H31 H2 2.6013 no 3_646
H31 H3 3.0504 no 3_646
H31 H23 2.8768 no 3_645
H31 H31 3.5062 no 4_765
H31 H33 3.1596 no 4_765
H32 C15 3.2895 no 3_645
H32 C16 3.0643 no 3_645
H32 C17 3.3415 no 3_645
H32 C20 3.5835 no 3_645
H32 C21 3.5038 no 3_645
H32 H19 3.2709 no 3_645
H32 H22 3.5961 no 3_645
H32 H23 3.4609 no 3_645
H33 H3 3.3732 no 2_566
H33 H22 3.2320 no 2_565
H33 H23 2.9799 no 2_565
H33 H31 3.1596 no 4_765
H33 H33 3.2926 no 4_765
H34 O1 3.0390 no 1_554
H34 O1 2.5220 no 4_774
H34 C8 3.1671 no 1_554
H34 C8 3.2747 no 4_774
H34 C25 3.5238 no 2_565
H34 C26 2.8354 no 2_565
H34 C27 2.8034 no 2_565
H34 C28 3.4846 no 2_565
H34 H2 3.4951 no 4_774
H34 H10 2.4241 no 1_554
H34 H10 2.9374 no 4_774
H34 H11 3.5496 no 4_774
H34 H27 2.9416 no 2_565
H34 H28 2.8929 no 2_565

loop_
_geom_torsion_atom_site_label_1
_geom_torsion_atom_site_label_2
_geom_torsion_atom_site_label_3
_geom_torsion_atom_site_label_4
_geom_torsion
_geom_torsion_publ_flag
Cl1 Ru1 N1 C10 113.01(13) no
Cl1 Ru1 N1 C11 -110.44(11) no
Cl1 Ru1 N2 S1 -65.26(12) no
Cl1 Ru1 N2 C12 74.26(12) no
Cl1 Ru1 C1 C2 15.9(3) no
Cl1 Ru1 C1 C6 146.91(8) no
Cl1 Ru1 C1 C8 -98.7(2) no
Cl1 Ru1 C2 C1 -171.55(8) no
Cl1 Ru1 C2 C3 54.61(13) no
Cl1 Ru1 C3 C2 -131.48(11) no
Cl1 Ru1 C3 C4 96.59(10) no
Cl1 Ru1 C4 C3 -84.39(10) no
Cl1 Ru1 C4 C5 144.60(10) no
Cl1 Ru1 C4 C7 27.8(2) no
Cl1 Ru1 C5 C4 -43.39(14) no
Cl1 Ru1 C5 C6 -178.38(6) no
N1 Ru1 N2 S1 -147.73(14) no
N1 Ru1 N2 C12 -8.21(12) no
N2 Ru1 N1 C10 -159.88(15) no
N2 Ru1 N1 C11 -23.34(11) no
N1 Ru1 C1 C2 97.34(11) no
N1 Ru1 C1 C6 -131.64(10) no
N1 Ru1 C1 C8 -17.3(2) no
C1 Ru1 N1 C10 -37.46(15) no
C1 Ru1 N1 C11 99.09(12) no
N1 Ru1 C2 C1 -87.08(12) no
N1 Ru1 C2 C3 139.08(11) no
C2 Ru1 N1 C10 0.58(15) no
C2 Ru1 N1 C11 137.12(12) no
N1 Ru1 C3 C2 -52.01(16) no
N1 Ru1 C3 C4 176.07(8) no
C3 Ru1 N1 C10 29.59(18) no
C3 Ru1 N1 C11 166.13(12) no
N1 Ru1 C5 C4 153.99(16) no
N1 Ru1 C5 C6 19.0(3) no
C5 Ru1 N1 C10 -81.7(3) no
C5 Ru1 N1 C11 54.8(3) no
N1 Ru1 C6 C1 57.56(14) no
N1 Ru1 C6 C5 -170.91(9) no
C6 Ru1 N1 C10 -68.72(16) no
C6 Ru1 N1 C11 67.82(14) no
N2 Ru1 C1 C2 176.51(8) no
N2 Ru1 C1 C6 -52.47(14) no
N2 Ru1 C1 C8 61.9(3) no
C1 Ru1 N2 S1 124.18(14) no
C1 Ru1 N2 C12 -96.30(15) no
N2 Ru1 C3 C2 150.78(17) no
N2 Ru1 C3 C4 18.9(3) no
C3 Ru1 N2 S1 13.3(3) no
C3 Ru1 N2 C12 152.8(2) no
N2 Ru1 C4 C3 -171.21(9) no
N2 Ru1 C4 C5 57.78(15) no
N2 Ru1 C4 C7 -59.0(3) no
C4 Ru1 N2 S1 26.33(17) no
C4 Ru1 N2 C12 165.85(13) no
N2 Ru1 C5 C4 -131.61(11) no
N2 Ru1 C5 C6 93.40(12) no
C5 Ru1 N2 S1 57.19(14) no
C5 Ru1 N2 C12 -163.29(14) no
N2 Ru1 C6 C1 137.79(10) no
N2 Ru1 C6 C5 -90.68(11) no
C6 Ru1 N2 S1 94.90(14) no
C6 Ru1 N2 C12 -125.58(14) no
C1 Ru1 C2 C1 0.00(12) no
C1 Ru1 C2 C3 -133.8(3) no
C2 Ru1 C1 C2 0.00(13) no
C2 Ru1 C1 C6 131.0(2) no
C2 Ru1 C1 C8 -114.6(3) no
C1 Ru1 C3 C2 28.46(11) no
C1 Ru1 C3 C4 -103.47(14) no
C3 Ru1 C1 C2 -28.17(12) no
C3 Ru1 C1 C6 102.85(14) no
C3 Ru1 C1 C8 -142.8(3) no
C1 Ru1 C4 C3 66.37(12) no
C1 Ru1 C4 C5 -64.64(12) no
C1 Ru1 C4 C7 178.6(3) no
C4 Ru1 C1 C2 -65.40(12) no
C4 Ru1 C1 C6 65.62(12) no
C4 Ru1 C1 C8 180.0(3) no
C1 Ru1 C5 C4 105.26(13) no
C1 Ru1 C5 C6 -29.73(10) no
C5 Ru1 C1 C2 -101.51(13) no
C5 Ru1 C1 C6 29.51(11) no
C5 Ru1 C1 C8 143.9(3) no
C1 Ru1 C6 C1 0.00(11) no
C1 Ru1 C6 C5 131.5(2) no
C6 Ru1 C1 C2 -131.0(2) no
C6 Ru1 C1 C6 -0.00(12) no
C6 Ru1 C1 C8 114.4(3) no
C2 Ru1 C3 C2 0.00(13) no
C2 Ru1 C3 C4 -131.9(3) no
C3 Ru1 C2 C1 133.8(3) no
C3 Ru1 C2 C3 0.00(14) no
C2 Ru1 C4 C3 29.27(11) no
C2 Ru1 C4 C5 -101.74(14) no
C2 Ru1 C4 C7 141.5(3) no
C4 Ru1 C2 C1 104.28(15) no
C4 Ru1 C2 C3 -29.56(12) no
C2 Ru1 C5 C4 67.44(12) no
C2 Ru1 C5 C6 -67.55(12) no
C5 Ru1 C2 C1 67.33(13) no
C5 Ru1 C2 C3 -66.52(13) no
C2 Ru1 C6 C1 -30.04(11) no
C2 Ru1 C6 C5 101.49(13) no
C6 Ru1 C2 C1 29.94(11) no
C6 Ru1 C2 C3 -103.91(14) no
C3 Ru1 C4 C3 0.00(13) no
C3 Ru1 C4 C5 -131.0(3) no
C3 Ru1 C4 C7 112.2(3) no
C4 Ru1 C3 C2 131.9(3) no
C4 Ru1 C3 C4 0.00(12) no
C3 Ru1 C5 C4 30.18(11) no
C3 Ru1 C5 C6 -104.82(14) no
C5 Ru1 C3 C2 102.36(14) no
C5 Ru1 C3 C4 -29.57(11) no
C3 Ru1 C6 C1 -66.85(12) no
C3 Ru1 C6 C5 64.68(13) no
C6 Ru1 C3 C2 65.73(13) no
C6 Ru1 C3 C4 -66.19(12) no
C4 Ru1 C5 C4 0.00(13) no
C4 Ru1 C5 C6 -135.0(3) no
C5 Ru1 C4 C3 131.0(3) no
C5 Ru1 C4 C5 0.00(12) no
C5 Ru1 C4 C7 -116.8(3) no
C4 Ru1 C6 C1 -104.15(13) no
C4 Ru1 C6 C5 27.38(11) no
C6 Ru1 C4 C3 103.36(13) no
C6 Ru1 C4 C5 -27.65(11) no
C6 Ru1 C4 C7 -144.4(3) no
C5 Ru1 C6 C1 -131.5(2) no
C5 Ru1 C6 C5 0.00(12) no
C6 Ru1 C5 C4 135.0(2) no
C6 Ru1 C5 C6 0.00(12) no
O2 S1 N2 Ru1 -21.70(16) no
O2 S1 N2 C12 -160.97(13) no
O2 S1 C25 C26 116.64(18) no
O2 S1 C25 C30 -60.2(2) no
O3 S1 N2 Ru1 110.29(14) no
O3 S1 N2 C12 -28.98(18) no
O3 S1 C25 C26 -7.8(2) no
O3 S1 C25 C30 175.32(17) no
N2 S1 C25 C26 -128.43(17) no
N2 S1 C25 C30 54.7(2) no
C25 S1 N2 Ru1 -134.09(13) no
C25 S1 N2 C12 86.64(16) no
C8 O1 C9 C10 88.9(3) no
C9 O1 C8 C1 -88.6(3) no
Ru1 N1 C10 C9 75.7(3) no
Ru1 N1 C11 C12 49.74(18) no
Ru1 N1 C11 C13 174.87(13) no
C10 N1 C11 C12 -170.36(17) no
C10 N1 C11 C13 -45.2(3) no
C11 N1 C10 C9 -58.7(3) no
Ru1 N2 C12 C11 37.0(2) no
Ru1 N2 C12 C19 160.03(14) no
S1 N2 C12 C11 179.02(13) no
S1 N2 C12 C19 -57.9(3) no
Ru1 C1 C2 Ru1 0.0 no
Ru1 C1 C2 C3 52.0(2) no
Ru1 C1 C6 Ru1 0.0 no
Ru1 C1 C6 C5 -54.72(19) no
Ru1 C1 C8 O1 65.6(4) no
C2 C1 C6 Ru1 55.1(3) no
C2 C1 C6 C5 0.4(4) no
C6 C1 C2 Ru1 -55.0(3) no
C6 C1 C2 C3 -3.0(4) no
C2 C1 C8 O1 -25.4(4) no
C8 C1 C2 Ru1 126.5(3) no
C8 C1 C2 C3 178.5(3) no
C6 C1 C8 O1 156.1(3) no
C8 C1 C6 Ru1 -126.3(3) no
C8 C1 C6 C5 179.0(3) no
Ru1 C2 C3 Ru1 0.0 no
Ru1 C2 C3 C4 55.5(2) no
C1 C2 C3 Ru1 -51.9(3) no
C1 C2 C3 C4 3.5(4) no
Ru1 C3 C4 Ru1 0.0 no
Ru1 C3 C4 C5 53.9(2) no
Ru1 C3 C4 C7 -122.8(3) no
C2 C3 C4 Ru1 -55.3(3) no
C2 C3 C4 C5 -1.4(4) no
C2 C3 C4 C7 -178.1(3) no
Ru1 C4 C5 Ru1 0.0 no
Ru1 C4 C5 C6 52.1(2) no
C3 C4 C5 Ru1 -53.3(3) no
C3 C4 C5 C6 -1.2(4) no
C7 C4 C5 Ru1 123.3(3) no
C7 C4 C5 C6 175.4(3) no
Ru1 C5 C6 Ru1 0.0 no
Ru1 C5 C6 C1 54.31(19) no
C4 C5 C6 Ru1 -52.6(3) no
C4 C5 C6 C1 1.7(4) no
O1 C9 C10 N1 -85.2(3) no
N1 C11 C12 N2 -55.9(3) no
N1 C11 C12 C19 179.39(17) no
N1 C11 C13 C14 -47.5(3) no
N1 C11 C13 C18 131.5(2) no
C12 C11 C13 C14 73.3(3) no
C12 C11 C13 C18 -107.7(3) no
C13 C11 C12 N2 178.94(18) no
C13 C11 C12 C19 54.2(3) no
N2 C12 C19 C20 121.0(3) no
N2 C12 C19 C24 -58.6(3) no
C11 C12 C19 C20 -119.0(3) no
C11 C12 C19 C24 61.4(3) no
C11 C13 C14 C15 177.6(2) no
C11 C13 C18 C17 -178.8(2) no
C14 C13 C18 C17 0.2(4) no
C18 C13 C14 C15 -1.4(4) no
C13 C14 C15 C16 1.5(4) no
C14 C15 C16 C17 -0.4(5) no
C15 C16 C17 C18 -0.8(5) no
C16 C17 C18 C13 0.9(5) no
C12 C19 C20 C21 -179.4(2) no
C12 C19 C24 C23 179.1(2) no
C20 C19 C24 C23 -0.5(4) no
C24 C19 C20 C21 0.2(4) no
C19 C20 C21 C22 0.2(5) no
C20 C21 C22 C23 -0.2(5) no
C21 C22 C23 C24 -0.1(5) no
C22 C23 C24 C19 0.4(5) no
S1 C25 C26 C27 -177.30(17) no
S1 C25 C30 C29 177.64(16) no
C26 C25 C30 C29 0.8(4) no
C30 C25 C26 C27 -0.4(4) no
C25 C26 C27 C28 0.1(4) no
C26 C27 C28 C29 -0.0(4) no
C26 C27 C28 C31 -179.1(3) no
C27 C28 C29 C30 0.3(4) no
C31 C28 C29 C30 179.4(3) no
C28 C29 C30 C25 -0.7(4) no
